data_2227680
loop_
_publ_author_name
'Wu, Xiaokai'
'Cai, Xiaoqing'
'Zheng, Xianan'
'Zhang, Zhennan'
'Ye, Xiaoqin'

_publ_section_title
;
 (<i>E</i>)-3-(2,4-Dimethoxyphenyl)-1-(3,4-dimethoxyphenyl)prop-2-en-1-one
;
_journal_coeditor_code IS2604
_journal_issue 11
_journal_name_full 'Acta Crystallographica Section E'
_journal_page_first o3015
_journal_paper_doi 10.1107/S1600536810043606
_journal_volume 66
_journal_year 2010
_chemical_formula_iupac 'C19 H20 O5'
_chemical_formula_moiety 'C19 H20 O5'
_chemical_formula_sum 'C19 H20 O5'
_chemical_formula_weight 328.35
_chemical_name_systematic
;
(<i>E</i>)-3-(2,4-Dimethoxyphenyl)-1-(3,4-dimethoxyphenyl)prop-2-en-1-one
;
_space_group_IT_number 14
_symmetry_cell_setting monoclinic
_symmetry_space_group_name_Hall '-P 2yn'
_symmetry_space_group_name_H-M 'P 1 21/n 1'
_atom_sites_solution_hydrogens geom
_atom_sites_solution_primary direct
_atom_sites_solution_secondary difmap
_audit_creation_method SHELXL97
_cell_angle_alpha 90.00
_cell_angle_beta 92.827(10)
_cell_angle_gamma 90.00
_cell_formula_units_Z 4
_cell_length_a 9.031(5)
_cell_length_b 7.962(5)
_cell_length_c 23.631(14)
_cell_measurement_reflns_used 3028
_cell_measurement_temperature 298(2)
_cell_measurement_theta_max 25.401
_cell_measurement_theta_min 2.371
_cell_volume 1697.1(17)
_computing_cell_refinement 'SAINT (Bruker, 2002)'
_computing_data_collection 'SMART (Bruker, 2002)'
_computing_data_reduction 'SAINT (Bruker, 2002)'
_computing_molecular_graphics 'SHELXTL (Sheldrick, 2008)'
_computing_publication_material 'SHELXL97 (Sheldrick, 2008)'
_computing_structure_refinement 'SHELXL97 (Sheldrick, 2008)'
_computing_structure_solution 'SHELXS97 (Sheldrick, 2008)'
_diffrn_ambient_temperature 298(2)
_diffrn_measured_fraction_theta_full 0.996
_diffrn_measured_fraction_theta_max 0.996
_diffrn_measurement_device_type 'Bruker APEX area-detector'
_diffrn_measurement_method '\f and \w'
_diffrn_radiation_monochromator graphite
_diffrn_radiation_source 'fine-focus sealed tube'
_diffrn_radiation_type MoK\a
_diffrn_radiation_wavelength 0.71073
_diffrn_reflns_av_R_equivalents 0.0205
_diffrn_reflns_av_sigmaI/netI 0.0263
_diffrn_reflns_limit_h_max 10
_diffrn_reflns_limit_h_min -10
_diffrn_reflns_limit_k_max 9
_diffrn_reflns_limit_k_min -7
_diffrn_reflns_limit_l_max 21
_diffrn_reflns_limit_l_min -28
_diffrn_reflns_number 8581
_diffrn_reflns_theta_full 25.00
_diffrn_reflns_theta_max 25.00
_diffrn_reflns_theta_min 1.73
_diffrn_standards_number 0
_exptl_absorpt_coefficient_mu 0.093
_exptl_absorpt_correction_T_max 0.9718
_exptl_absorpt_correction_T_min 0.9577
_exptl_absorpt_correction_type multi-scan
_exptl_absorpt_process_details '(SADABS; Bruker, 2002)'
_exptl_crystal_colour colourless
_exptl_crystal_density_diffrn 1.285
_exptl_crystal_density_method 'not measured'
_exptl_crystal_description block
_exptl_crystal_F_000 696
_exptl_crystal_size_max 0.47
_exptl_crystal_size_mid 0.35
_exptl_crystal_size_min 0.31
_refine_diff_density_max 0.138
_refine_diff_density_min -0.158
_refine_ls_extinction_coef 0.0093(16)
_refine_ls_extinction_expression Fc^*^=kFc[1+0.001xFc^2^\l^3^/sin(2\q)]^-1/4^
_refine_ls_extinction_method 'SHELXL97 (Sheldrick, 2008)'
_refine_ls_goodness_of_fit_ref 1.035
_refine_ls_hydrogen_treatment constr
_refine_ls_matrix_type full
_refine_ls_number_parameters 222
_refine_ls_number_reflns 2981
_refine_ls_number_restraints 0
_refine_ls_restrained_S_all 1.035
_refine_ls_R_factor_all 0.0523
_refine_ls_R_factor_gt 0.0420
_refine_ls_shift/su_max 0.000
_refine_ls_shift/su_mean 0.000
_refine_ls_structure_factor_coef Fsqd
_refine_ls_weighting_details 'calc w = 1/[\s^2^(Fo^2^)+(0.0641P)^2^+0.1943P] where P=(Fo^2^+2Fc^2^)/3'
_refine_ls_weighting_scheme calc
_refine_ls_wR_factor_gt 0.1133
_refine_ls_wR_factor_ref 0.1192
_reflns_number_gt 2407
_reflns_number_total 2981
_reflns_threshold_expression I>2\s(I)
_cod_data_source_file is2604.cif
_cod_data_source_block I
_cod_original_cell_volume 1697.0(17)
_cod_original_sg_symbol_H-M 'P 21/n'
_cod_database_code 2227680
_cod_database_fobs_code 2227680

loop_
_symmetry_equiv_pos_as_xyz
'x, y, z'
'-x+1/2, y+1/2, -z+1/2'
'-x, -y, -z'
'x-1/2, -y-1/2, z-1/2'

loop_
_atom_site_type_symbol
_atom_site_label
_atom_site_fract_x
_atom_site_fract_y
_atom_site_fract_z
_atom_site_U_iso_or_equiv
_atom_site_adp_type
_atom_site_calc_flag
_atom_site_refinement_flags
_atom_site_occupancy
_atom_site_disorder_assembly
_atom_site_disorder_group
O O1 0.28103(12) 0.90184(19) 0.42954(5) 0.0819(4) Uani d . 1 . .
O O2 0.70723(11) 0.80481(15) 0.32588(5) 0.0638(3) Uani d . 1 . .
O O3 1.12815(14) 0.4756(2) 0.43350(6) 0.0919(5) Uani d . 1 . .
O O4 1.56960(12) 0.36084(15) 0.31617(5) 0.0671(4) Uani d . 1 . .
O O5 1.51234(12) 0.49882(14) 0.21947(5) 0.0609(3) Uani d . 1 . .
C C1 0.2027(2) 0.8905(3) 0.48040(9) 0.0961(7) Uani d . 1 . .
H H1A 0.1911 0.7746 0.4905 0.144 Uiso calc R 1 . .
H H1B 0.1068 0.9414 0.4746 0.144 Uiso calc R 1 . .
H H1C 0.2574 0.9479 0.5104 0.144 Uiso calc R 1 . .
C C2 0.42024(16) 0.8369(2) 0.42967(7) 0.0580(4) Uani d . 1 . .
C C3 0.49109(19) 0.7598(3) 0.47532(7) 0.0698(5) Uani d . 1 . .
H H3 0.4444 0.7487 0.5093 0.084 Uiso calc R 1 . .
C C4 0.63289(18) 0.6990(2) 0.46998(7) 0.0652(5) Uani d . 1 . .
H H4 0.6801 0.6467 0.5011 0.078 Uiso calc R 1 . .
C C5 0.70830(16) 0.71205(19) 0.42044(7) 0.0509(4) Uani d . 1 . .
C C6 0.63254(15) 0.79194(18) 0.37421(6) 0.0482(4) Uani d . 1 . .
C C7 0.49051(16) 0.8529(2) 0.37918(7) 0.0535(4) Uani d . 1 . .
H H7 0.4417 0.9052 0.3484 0.064 Uiso calc R 1 . .
C C8 0.63986(18) 0.8895(2) 0.27838(7) 0.0652(5) Uani d . 1 . .
H H8A 0.5486 0.8345 0.2670 0.098 Uiso calc R 1 . .
H H8B 0.7055 0.8875 0.2476 0.098 Uiso calc R 1 . .
H H8C 0.6199 1.0038 0.2884 0.098 Uiso calc R 1 . .
C C9 0.85599(16) 0.6388(2) 0.41978(7) 0.0556(4) Uani d . 1 . .
H H9 0.8906 0.5935 0.4542 0.067 Uiso calc R 1 . .
C C10 0.94973(16) 0.6258(2) 0.37837(7) 0.0560(4) Uani d . 1 . .
H H10 0.9239 0.6703 0.3429 0.067 Uiso calc R 1 . .
C C11 1.09404(17) 0.5415(2) 0.38803(7) 0.0577(4) Uani d . 1 . .
C C12 1.19894(16) 0.53612(18) 0.34148(6) 0.0490(4) Uani d . 1 . .
C C13 1.17154(16) 0.61029(19) 0.28937(7) 0.0534(4) Uani d . 1 . .
H H13 1.0832 0.6682 0.2822 0.064 Uiso calc R 1 . .
C C14 1.27305(17) 0.60041(19) 0.24734(7) 0.0557(4) Uani d . 1 . .
H H14 1.2519 0.6506 0.2123 0.067 Uiso calc R 1 . .
C C15 1.40530(16) 0.51638(18) 0.25735(7) 0.0504(4) Uani d . 1 . .
C C16 1.43577(15) 0.44187(18) 0.31052(6) 0.0493(4) Uani d . 1 . .
C C17 1.33443(16) 0.45188(19) 0.35158(7) 0.0515(4) Uani d . 1 . .
H H17 1.3555 0.4022 0.3867 0.062 Uiso calc R 1 . .
C C18 1.61263(19) 0.2977(2) 0.37027(8) 0.0669(5) Uani d . 1 . .
H H18A 1.6114 0.3869 0.3976 0.100 Uiso calc R 1 . .
H H18B 1.7109 0.2520 0.3696 0.100 Uiso calc R 1 . .
H H18C 1.5449 0.2111 0.3805 0.100 Uiso calc R 1 . .
C C19 1.4842(2) 0.5671(3) 0.16424(7) 0.0703(5) Uani d . 1 . .
H H19A 1.3940 0.5204 0.1478 0.105 Uiso calc R 1 . .
H H19B 1.5650 0.5401 0.1409 0.105 Uiso calc R 1 . .
H H19C 1.4745 0.6869 0.1668 0.105 Uiso calc R 1 . .

loop_
_atom_site_aniso_label
_atom_site_aniso_U_11
_atom_site_aniso_U_22
_atom_site_aniso_U_33
_atom_site_aniso_U_12
_atom_site_aniso_U_13
_atom_site_aniso_U_23
O1 0.0504(7) 0.1228(11) 0.0734(9) 0.0280(7) 0.0114(6) -0.0078(8)
O2 0.0466(6) 0.0894(9) 0.0563(7) 0.0110(5) 0.0110(5) 0.0148(6)
O3 0.0720(8) 0.1376(13) 0.0679(9) 0.0480(8) 0.0213(7) 0.0313(8)
O4 0.0547(7) 0.0841(8) 0.0635(8) 0.0250(6) 0.0118(6) 0.0059(6)
O5 0.0566(7) 0.0690(7) 0.0584(7) 0.0066(5) 0.0163(5) 0.0010(5)
C1 0.0587(12) 0.152(2) 0.0797(14) 0.0236(12) 0.0227(10) -0.0226(14)
C2 0.0426(8) 0.0710(10) 0.0609(10) 0.0082(7) 0.0086(7) -0.0105(8)
C3 0.0573(10) 0.0980(14) 0.0555(10) 0.0150(9) 0.0167(8) 0.0014(9)
C4 0.0584(10) 0.0837(12) 0.0541(10) 0.0146(9) 0.0096(8) 0.0066(9)
C5 0.0459(8) 0.0538(9) 0.0534(9) 0.0033(7) 0.0081(7) -0.0011(7)
C6 0.0417(8) 0.0509(8) 0.0526(9) -0.0013(6) 0.0072(7) -0.0032(7)
C7 0.0446(8) 0.0592(9) 0.0564(9) 0.0043(7) 0.0001(7) -0.0016(7)
C8 0.0560(10) 0.0859(12) 0.0536(10) 0.0003(9) 0.0032(8) 0.0061(9)
C9 0.0493(9) 0.0599(9) 0.0578(10) 0.0071(7) 0.0041(7) 0.0040(7)
C10 0.0471(9) 0.0633(10) 0.0578(10) 0.0086(7) 0.0059(7) 0.0015(8)
C11 0.0508(9) 0.0665(10) 0.0561(10) 0.0120(7) 0.0068(7) 0.0032(8)
C12 0.0435(8) 0.0489(8) 0.0548(9) 0.0034(6) 0.0044(7) -0.0046(7)
C13 0.0450(8) 0.0538(9) 0.0616(10) 0.0088(7) 0.0045(7) 0.0006(7)
C14 0.0555(9) 0.0579(9) 0.0539(9) 0.0054(7) 0.0050(7) 0.0048(7)
C15 0.0486(9) 0.0483(8) 0.0549(9) -0.0010(6) 0.0103(7) -0.0056(7)
C16 0.0437(8) 0.0475(8) 0.0570(9) 0.0067(6) 0.0059(7) -0.0046(7)
C17 0.0491(8) 0.0540(9) 0.0515(9) 0.0065(7) 0.0032(7) -0.0009(7)
C18 0.0581(10) 0.0706(11) 0.0717(12) 0.0165(8) 0.0009(8) 0.0029(9)
C19 0.0722(11) 0.0831(12) 0.0566(10) 0.0015(10) 0.0141(8) 0.0019(9)

loop_
_atom_type_symbol
_atom_type_description
_atom_type_scat_dispersion_real
_atom_type_scat_dispersion_imag
_atom_type_scat_source
C C 0.0033 0.0016 'International Tables Vol C Tables 4.2.6.8 and 6.1.1.4'
H H 0.0000 0.0000 'International Tables Vol C Tables 4.2.6.8 and 6.1.1.4'
O O 0.0106 0.0060 'International Tables Vol C Tables 4.2.6.8 and 6.1.1.4'

loop_
_geom_angle_atom_site_label_1
_geom_angle_atom_site_label_2
_geom_angle_atom_site_label_3
_geom_angle_site_symmetry_1
_geom_angle_site_symmetry_3
_geom_angle
_geom_angle_publ_flag
C2 O1 C1 . . 118.09(15) ?
C6 O2 C8 . . 119.28(12) ?
C16 O4 C18 . . 117.28(12) ?
C15 O5 C19 . . 117.65(13) ?
O1 C1 H1A . . 109.5 ?
O1 C1 H1B . . 109.5 ?
H1A C1 H1B . . 109.5 ?
O1 C1 H1C . . 109.5 ?
H1A C1 H1C . . 109.5 ?
H1B C1 H1C . . 109.5 ?
O1 C2 C3 . . 124.58(15) ?
O1 C2 C7 . . 115.21(15) ?
C3 C2 C7 . . 120.21(14) ?
C2 C3 C4 . . 118.93(16) ?
C2 C3 H3 . . 120.5 ?
C4 C3 H3 . . 120.5 ?
C3 C4 C5 . . 123.17(16) ?
C3 C4 H4 . . 118.4 ?
C5 C4 H4 . . 118.4 ?
C4 C5 C6 . . 116.59(14) ?
C4 C5 C9 . . 117.84(14) ?
C6 C5 C9 . . 125.54(14) ?
O2 C6 C7 . . 123.12(14) ?
O2 C6 C5 . . 116.28(13) ?
C7 C6 C5 . . 120.60(14) ?
C6 C7 C2 . . 120.51(15) ?
C6 C7 H7 . . 119.7 ?
C2 C7 H7 . . 119.7 ?
O2 C8 H8A . . 109.5 ?
O2 C8 H8B . . 109.5 ?
H8A C8 H8B . . 109.5 ?
O2 C8 H8C . . 109.5 ?
H8A C8 H8C . . 109.5 ?
H8B C8 H8C . . 109.5 ?
C10 C9 C5 . . 131.00(16) ?
C10 C9 H9 . . 114.5 ?
C5 C9 H9 . . 114.5 ?
C9 C10 C11 . . 120.80(15) ?
C9 C10 H10 . . 119.6 ?
C11 C10 H10 . . 119.6 ?
O3 C11 C10 . . 120.98(14) ?
O3 C11 C12 . . 119.72(14) ?
C10 C11 C12 . . 119.30(14) ?
C13 C12 C17 . . 118.23(14) ?
C13 C12 C11 . . 123.79(14) ?
C17 C12 C11 . . 117.98(14) ?
C12 C13 C14 . . 121.35(14) ?
C12 C13 H13 . . 119.3 ?
C14 C13 H13 . . 119.3 ?
C15 C14 C13 . . 120.14(15) ?
C15 C14 H14 . . 119.9 ?
C13 C14 H14 . . 119.9 ?
O5 C15 C14 . . 125.17(15) ?
O5 C15 C16 . . 115.61(13) ?
C14 C15 C16 . . 119.23(13) ?
C17 C16 O4 . . 125.14(14) ?
C17 C16 C15 . . 120.09(14) ?
O4 C16 C15 . . 114.77(12) ?
C16 C17 C12 . . 120.96(15) ?
C16 C17 H17 . . 119.5 ?
C12 C17 H17 . . 119.5 ?
O4 C18 H18A . . 109.5 ?
O4 C18 H18B . . 109.5 ?
H18A C18 H18B . . 109.5 ?
O4 C18 H18C . . 109.5 ?
H18A C18 H18C . . 109.5 ?
H18B C18 H18C . . 109.5 ?
O5 C19 H19A . . 109.5 ?
O5 C19 H19B . . 109.5 ?
H19A C19 H19B . . 109.5 ?
O5 C19 H19C . . 109.5 ?
H19A C19 H19C . . 109.5 ?
H19B C19 H19C . . 109.5 ?

loop_
_geom_bond_atom_site_label_1
_geom_bond_atom_site_label_2
_geom_bond_site_symmetry_2
_geom_bond_distance
_geom_bond_publ_flag
O1 C2 . 1.3593(19) ?
O1 C1 . 1.427(2) ?
O2 C6 . 1.3586(18) ?
O2 C8 . 1.420(2) ?
O3 C11 . 1.222(2) ?
O4 C16 . 1.3707(18) ?
O4 C18 . 1.410(2) ?
O5 C15 . 1.3567(17) ?
O5 C19 . 1.425(2) ?
C1 H1A . 0.9600 ?
C1 H1B . 0.9600 ?
C1 H1C . 0.9600 ?
C2 C3 . 1.372(3) ?
C2 C7 . 1.385(2) ?
C3 C4 . 1.381(2) ?
C3 H3 . 0.9300 ?
C4 C5 . 1.387(2) ?
C4 H4 . 0.9300 ?
C5 C6 . 1.412(2) ?
C5 C9 . 1.456(2) ?
C6 C7 . 1.382(2) ?
C7 H7 . 0.9300 ?
C8 H8A . 0.9600 ?
C8 H8B . 0.9600 ?
C8 H8C . 0.9600 ?
C9 C10 . 1.329(2) ?
C9 H9 . 0.9300 ?
C10 C11 . 1.473(2) ?
C10 H10 . 0.9300 ?
C11 C12 . 1.487(2) ?
C12 C13 . 1.377(2) ?
C12 C17 . 1.405(2) ?
C13 C14 . 1.387(2) ?
C13 H13 . 0.9300 ?
C14 C15 . 1.379(2) ?
C14 H14 . 0.9300 ?
C15 C16 . 1.404(2) ?
C16 C17 . 1.369(2) ?
C17 H17 . 0.9300 ?
C18 H18A . 0.9600 ?
C18 H18B . 0.9600 ?
C18 H18C . 0.9600 ?
C19 H19A . 0.9600 ?
C19 H19B . 0.9600 ?
C19 H19C . 0.9600 ?

loop_
_geom_hbond_atom_site_label_D
_geom_hbond_atom_site_label_H
_geom_hbond_atom_site_label_A
_geom_hbond_site_symmetry_A
_geom_hbond_distance_DH
_geom_hbond_distance_HA
_geom_hbond_distance_DA
_geom_hbond_angle_DHA
C4 H4 O3 3_766 0.93 2.46 3.363(3) 162
C8 H8B O4 2_755 0.96 2.60 3.537(3) 166
C10 H10 O2 . 0.93 2.25 2.846(3) 121
C19 H19A O1 2_645 0.96 2.54 3.443(3) 157

loop_
_cod_related_entry_id
_cod_related_entry_database
_cod_related_entry_code
1 ChemSpider 6031683
